data_7044685
loop_
_publ_author_name
'Xiao, Ying-Hui'
'Deng, Zhaopeng'
'Zhu, Zhi-Biao'
'Huo, Li-Hua'
'Gao, Shan'

_publ_section_title
;
 Rare Earth Metal-Organic Complexes Constructed from Hydroxyl and Carboxyl
 Modified Arenesulfonate: Syntheses, Structure Evolutions, Ultraviolet,
 Visible and Near-Infrared Luminescence
;
_journal_name_full 'Dalton Transactions'
_journal_paper_doi 10.1039/C7DT03254D
_journal_year 2017
_chemical_formula_moiety 'C31 H20 N5 O9 S Yb'
_chemical_formula_sum 'C31 H20 N5 O9 S Yb'
_chemical_formula_weight 811.62
_chemical_name_systematic
; 
 ? 
;
_space_group_IT_number 14
_symmetry_cell_setting monoclinic
_symmetry_space_group_name_Hall '-P 2ybc'
_symmetry_space_group_name_H-M 'P 1 21/c 1'
_atom_sites_solution_hydrogens geom
_atom_sites_solution_primary direct
_atom_sites_solution_secondary difmap
_audit_creation_method SHELXL-97
_audit_update_record
;
2017-05-13 deposited with the CCDC.
2017-11-06 downloaded from the CCDC.
;
_cell_angle_alpha 90.00
_cell_angle_beta 104.6085(17)
_cell_angle_gamma 90.00
_cell_formula_units_Z 4
_cell_length_a 11.60661(19)
_cell_length_b 14.8753(2)
_cell_length_c 17.4492(3)
_cell_measurement_reflns_used 4488
_cell_measurement_temperature 295(2)
_cell_measurement_theta_max 27.56
_cell_measurement_theta_min 3.29
_cell_volume 2915.24(8)
_computing_cell_refinement
;
CrysAlis Pro (Agilent, 2013)
;
_computing_data_collection
;
CrysAlis Pro (Agilent, 2013)
;
_computing_data_reduction
;
CrysAlis Pro (Agilent, 2013)
;
_computing_molecular_graphics '(K. Brandenburg, Diamond 3.1, 2009)'
_computing_publication_material '(K. Brandenburg, Diamond 3.1, 2009)'
_computing_structure_refinement 'SHELXL-97 (Sheldrick, 1997)'
_computing_structure_solution 'SHELXS-97 (Sheldrick, 1990)'
_diffrn_ambient_temperature 295(2)
_diffrn_detector_area_resol_mean 16.1954
_diffrn_measured_fraction_theta_full 0.987
_diffrn_measured_fraction_theta_max 0.987
_diffrn_measurement_device_type 'Xcalibur, Eos'
_diffrn_measurement_method '\w scans'
_diffrn_radiation_monochromator graphite
_diffrn_radiation_source 'Enhance (Mo) X-ray Source'
_diffrn_radiation_type MoK\a
_diffrn_radiation_wavelength 0.71073
_diffrn_reflns_av_R_equivalents 0.0261
_diffrn_reflns_av_sigmaI/netI 0.0518
_diffrn_reflns_limit_h_max 15
_diffrn_reflns_limit_h_min -14
_diffrn_reflns_limit_k_max 19
_diffrn_reflns_limit_k_min -17
_diffrn_reflns_limit_l_max 9
_diffrn_reflns_limit_l_min -22
_diffrn_reflns_number 10988
_diffrn_reflns_theta_full 27.56
_diffrn_reflns_theta_max 27.56
_diffrn_reflns_theta_min 3.29
_exptl_absorpt_coefficient_mu 3.347
_exptl_absorpt_correction_T_max 0.6337
_exptl_absorpt_correction_T_min 0.5264
_exptl_absorpt_correction_type multi-scan
_exptl_absorpt_process_details
; 
CrysAlis Pro (Agilent, 2013)
Empirical absorption correction using spherical harmonics,
 implemented in SCALE3 ABSPACK scaling algorithm. 
;
_exptl_crystal_colour colorless
_exptl_crystal_density_diffrn 1.849
_exptl_crystal_density_method 'not measured'
_exptl_crystal_description block
_exptl_crystal_F_000 1596
_exptl_crystal_size_max 0.22
_exptl_crystal_size_mid 0.18
_exptl_crystal_size_min 0.15
_refine_diff_density_max 0.991
_refine_diff_density_min -0.682
_refine_diff_density_rms 0.112
_refine_ls_extinction_method none
_refine_ls_goodness_of_fit_ref 1.035
_refine_ls_hydrogen_treatment mixed
_refine_ls_matrix_type full
_refine_ls_number_parameters 430
_refine_ls_number_reflns 6653
_refine_ls_number_restraints 3
_refine_ls_restrained_S_all 1.034
_refine_ls_R_factor_all 0.0478
_refine_ls_R_factor_gt 0.0344
_refine_ls_shift/su_max 0.001
_refine_ls_shift/su_mean 0.000
_refine_ls_structure_factor_coef Fsqd
_refine_ls_weighting_details 'calc w=1/[\s^2^(Fo^2^)+(0.0229P)^2^+0.0000P] where P=(Fo^2^+2Fc^2^)/3'
_refine_ls_weighting_scheme calc
_refine_ls_wR_factor_gt 0.0631
_refine_ls_wR_factor_ref 0.0688
_reflns_number_gt 5398
_reflns_number_total 6653
_reflns_threshold_expression >2sigma(I)
_cod_data_source_file c7dt03254d3.cif
_cod_data_source_block 7-Yb
_cod_original_sg_symbol_H-M 'P 21/c'
_cod_database_code 7044685

loop_
_symmetry_equiv_pos_as_xyz
'x, y, z'
'-x, y+1/2, -z+1/2'
'-x, -y, -z'
'x, -y-1/2, z-1/2'

loop_
_atom_site_label
_atom_site_type_symbol
_atom_site_fract_x
_atom_site_fract_y
_atom_site_fract_z
_atom_site_U_iso_or_equiv
_atom_site_adp_type
_atom_site_occupancy
_atom_site_symmetry_multiplicity
_atom_site_calc_flag
_atom_site_refinement_flags
Yb1 Yb 0.310613(14) 0.390254(11) 0.747142(10) 0.02290(6) Uani 1 1 d .
S1 S 0.31429(9) 0.60867(7) 0.67280(6) 0.0282(2) Uani 1 1 d .
O1 O 0.3731(2) 0.52938(18) 0.71517(17) 0.0325(7) Uani 1 1 d .
O1W O 0.3903(3) 0.24863(18) 0.7743(2) 0.0401(8) Uani 1 1 d D
H1W1 H 0.4605(14) 0.229(3) 0.786(3) 0.060 Uiso 1 1 d D
H1W2 H 0.343(3) 0.211(2) 0.746(3) 0.060 Uiso 1 1 d D
O2 O 0.2627(3) 0.5903(2) 0.59047(18) 0.0482(9) Uani 1 1 d .
O3 O 0.3915(3) 0.68602(19) 0.6857(2) 0.0520(9) Uani 1 1 d .
O4 O 0.1688(2) 0.48388(18) 0.75560(17) 0.0321(7) Uani 1 1 d .
O5 O -0.0927(3) 0.4753(2) 0.7551(3) 0.0636(11) Uani 1 1 d .
O6 O -0.0039(3) 0.5175(3) 0.8737(2) 0.0728(12) Uani 1 1 d .
O7 O -0.1947(3) 0.6515(2) 0.7887(2) 0.0438(8) Uani 1 1 d .
O8 O -0.1554(2) 0.79302(18) 0.76411(18) 0.0353(7) Uani 1 1 d .
N1 N 0.2077(3) 0.3871(2) 0.6057(2) 0.0348(9) Uani 1 1 d .
N2 N 0.4450(3) 0.3642(2) 0.6533(2) 0.0326(8) Uani 1 1 d .
N3 N 0.5045(3) 0.4244(2) 0.8476(2) 0.0323(8) Uani 1 1 d .
N4 N 0.3049(3) 0.3727(2) 0.8881(2) 0.0342(8) Uani 1 1 d .
N5 N -0.0276(3) 0.5253(3) 0.8017(3) 0.0423(10) Uani 1 1 d .
C1 C 0.1960(3) 0.6352(3) 0.7150(2) 0.0256(9) Uani 1 1 d .
C2 C 0.1364(3) 0.5675(3) 0.7473(2) 0.0220(8) Uani 1 1 d .
C3 C 0.0339(3) 0.5974(2) 0.7697(2) 0.0245(9) Uani 1 1 d .
C4 C -0.0090(3) 0.6847(3) 0.7619(2) 0.0268(9) Uani 1 1 d .
C5 C 0.0576(4) 0.7483(3) 0.7334(3) 0.0382(11) Uani 1 1 d .
H5 H 0.0344 0.8084 0.7306 0.046 Uiso 1 1 calc R
C6 C 0.1573(3) 0.7237(3) 0.7095(3) 0.0330(10) Uani 1 1 d .
H6 H 0.1994 0.7671 0.6893 0.040 Uiso 1 1 calc R
C7 C -0.1294(4) 0.7111(3) 0.7740(2) 0.0291(9) Uani 1 1 d .
C8 C 0.0898(4) 0.3895(3) 0.5813(3) 0.0509(13) Uani 1 1 d .
H8 H 0.0460 0.3876 0.6192 0.061 Uiso 1 1 calc R
C9 C 0.0280(5) 0.3947(3) 0.5012(4) 0.0664(18) Uani 1 1 d .
H9 H -0.0548 0.3938 0.4860 0.080 Uiso 1 1 calc R
C10 C 0.0924(6) 0.4010(4) 0.4466(3) 0.0684(19) Uani 1 1 d .
H10 H 0.0531 0.4064 0.3933 0.082 Uiso 1 1 calc R
C11 C 0.2160(5) 0.3997(3) 0.4689(3) 0.0503(14) Uani 1 1 d .
C12 C 0.2886(7) 0.4049(4) 0.4143(3) 0.0667(18) Uani 1 1 d .
H12 H 0.2529 0.4139 0.3608 0.080 Uiso 1 1 calc R
C13 C 0.4066(7) 0.3970(3) 0.4381(3) 0.0650(17) Uani 1 1 d .
H13 H 0.4515 0.4006 0.4009 0.078 Uiso 1 1 calc R
C14 C 0.4654(5) 0.3832(3) 0.5193(3) 0.0478(13) Uani 1 1 d .
C15 C 0.5881(5) 0.3697(3) 0.5458(4) 0.0574(15) Uani 1 1 d .
H15 H 0.6361 0.3734 0.5106 0.069 Uiso 1 1 calc R
C16 C 0.6367(5) 0.3512(3) 0.6235(3) 0.0541(14) Uani 1 1 d .
H16 H 0.7182 0.3416 0.6423 0.065 Uiso 1 1 calc R
C17 C 0.5616(4) 0.3470(3) 0.6742(3) 0.0408(11) Uani 1 1 d .
H17 H 0.5952 0.3310 0.7266 0.049 Uiso 1 1 calc R
C18 C 0.3976(4) 0.3812(3) 0.5755(3) 0.0342(10) Uani 1 1 d .
C19 C 0.2715(4) 0.3902(3) 0.5503(2) 0.0359(11) Uani 1 1 d .
C20 C 0.6004(4) 0.4579(3) 0.8301(3) 0.0445(12) Uani 1 1 d .
H20 H 0.5931 0.4799 0.7792 0.053 Uiso 1 1 calc R
C21 C 0.7126(4) 0.4617(3) 0.8842(4) 0.0566(15) Uani 1 1 d .
H21 H 0.7786 0.4834 0.8688 0.068 Uiso 1 1 calc R
C22 C 0.7226(5) 0.4332(4) 0.9591(4) 0.0588(16) Uani 1 1 d .
H22 H 0.7969 0.4328 0.9952 0.071 Uiso 1 1 calc R
C23 C 0.6228(5) 0.4046(3) 0.9830(3) 0.0474(13) Uani 1 1 d .
C24 C 0.6230(6) 0.3824(3) 1.0625(3) 0.0653(18) Uani 1 1 d .
H24 H 0.6945 0.3837 1.1013 0.078 Uiso 1 1 calc R
C25 C 0.5235(7) 0.3599(4) 1.0825(3) 0.0656(18) Uani 1 1 d .
H25 H 0.5266 0.3470 1.1351 0.079 Uiso 1 1 calc R
C26 C 0.4132(5) 0.3552(3) 1.0254(3) 0.0492(14) Uani 1 1 d .
C27 C 0.3058(6) 0.3355(3) 1.0444(3) 0.0646(18) Uani 1 1 d .
H27 H 0.3051 0.3222 1.0963 0.078 Uiso 1 1 calc R
C28 C 0.2027(6) 0.3357(3) 0.9866(3) 0.0607(16) Uani 1 1 d .
H28 H 0.1308 0.3232 0.9988 0.073 Uiso 1 1 calc R
C29 C 0.2054(5) 0.3549(3) 0.9085(3) 0.0468(12) Uani 1 1 d .
H29 H 0.1340 0.3552 0.8694 0.056 Uiso 1 1 calc R
C30 C 0.4082(5) 0.3740(3) 0.9459(3) 0.0378(11) Uani 1 1 d .
C31 C 0.5141(4) 0.3993(3) 0.9235(3) 0.0338(10) Uani 1 1 d .

loop_
_atom_site_aniso_label
_atom_site_aniso_U_11
_atom_site_aniso_U_22
_atom_site_aniso_U_33
_atom_site_aniso_U_23
_atom_site_aniso_U_13
_atom_site_aniso_U_12
Yb1 0.01519(9) 0.02450(10) 0.02942(9) 0.00280(8) 0.00637(6) 0.00160(7)
S1 0.0174(5) 0.0299(5) 0.0390(6) 0.0033(5) 0.0101(4) -0.0026(4)
O1 0.0206(15) 0.0337(16) 0.0451(18) 0.0091(13) 0.0118(13) 0.0071(13)
O1W 0.0199(15) 0.0314(17) 0.067(2) 0.0077(15) 0.0075(16) 0.0029(14)
O2 0.043(2) 0.069(2) 0.0338(18) 0.0026(16) 0.0131(15) 0.0057(17)
O3 0.0250(17) 0.0342(18) 0.102(3) -0.0019(18) 0.0256(18) -0.0077(14)
O4 0.0248(16) 0.0238(14) 0.0532(19) 0.0081(13) 0.0199(14) 0.0041(12)
O5 0.049(2) 0.042(2) 0.106(3) -0.012(2) 0.031(2) -0.0136(19)
O6 0.052(2) 0.112(3) 0.060(3) 0.045(2) 0.026(2) 0.012(2)
O7 0.0334(18) 0.0381(18) 0.068(2) 0.0146(16) 0.0284(16) 0.0107(15)
O8 0.0214(15) 0.0254(15) 0.060(2) -0.0060(14) 0.0115(14) 0.0069(13)
N1 0.0278(19) 0.034(2) 0.037(2) 0.0007(17) -0.0012(16) -0.0047(17)
N2 0.036(2) 0.0263(18) 0.037(2) -0.0001(15) 0.0117(17) 0.0024(16)
N3 0.0259(19) 0.0333(19) 0.037(2) -0.0008(16) 0.0075(16) 0.0026(16)
N4 0.031(2) 0.034(2) 0.041(2) 0.0042(16) 0.0144(17) -0.0004(16)
N5 0.030(2) 0.045(2) 0.060(3) 0.016(2) 0.024(2) 0.0142(19)
C1 0.0149(19) 0.030(2) 0.031(2) 0.0002(17) 0.0045(16) 0.0021(17)
C2 0.0140(18) 0.029(2) 0.0218(19) -0.0005(16) 0.0029(15) 0.0010(17)
C3 0.020(2) 0.027(2) 0.029(2) 0.0041(17) 0.0108(16) 0.0002(17)
C4 0.022(2) 0.026(2) 0.032(2) -0.0028(17) 0.0063(17) 0.0053(17)
C5 0.027(2) 0.026(2) 0.061(3) -0.002(2) 0.009(2) 0.0040(19)
C6 0.020(2) 0.027(2) 0.054(3) 0.005(2) 0.012(2) -0.0043(18)
C7 0.021(2) 0.030(2) 0.034(2) -0.0025(18) 0.0040(18) 0.0028(19)
C8 0.035(3) 0.059(3) 0.050(3) 0.001(3) -0.006(2) -0.001(3)
C9 0.053(4) 0.063(4) 0.064(4) -0.010(3) -0.021(3) 0.003(3)
C10 0.078(5) 0.069(4) 0.041(3) -0.016(3) -0.017(3) 0.012(3)
C11 0.071(4) 0.042(3) 0.030(3) -0.006(2) -0.001(2) 0.000(3)
C12 0.103(6) 0.065(4) 0.027(3) -0.005(3) 0.005(3) 0.000(4)
C13 0.104(5) 0.066(4) 0.031(3) -0.006(3) 0.030(3) -0.004(4)
C14 0.073(4) 0.037(3) 0.041(3) -0.005(2) 0.027(3) -0.003(3)
C15 0.067(4) 0.053(3) 0.068(4) -0.003(3) 0.048(3) -0.003(3)
C16 0.044(3) 0.051(3) 0.078(4) 0.002(3) 0.034(3) 0.003(3)
C17 0.037(3) 0.039(3) 0.049(3) 0.002(2) 0.016(2) 0.009(2)
C18 0.048(3) 0.025(2) 0.032(2) -0.0020(18) 0.013(2) -0.003(2)
C19 0.048(3) 0.027(2) 0.029(2) -0.0052(19) 0.002(2) 0.001(2)
C20 0.034(3) 0.047(3) 0.053(3) -0.003(2) 0.011(2) -0.008(2)
C21 0.025(3) 0.068(4) 0.075(4) -0.016(3) 0.010(3) -0.009(3)
C22 0.032(3) 0.055(3) 0.076(4) -0.012(3) -0.013(3) 0.004(3)
C23 0.046(3) 0.038(3) 0.046(3) -0.006(2) -0.011(2) 0.007(2)
C24 0.083(5) 0.048(3) 0.044(3) 0.001(3) -0.024(3) 0.013(3)
C25 0.114(6) 0.049(3) 0.026(3) 0.006(2) 0.002(3) 0.011(4)
C26 0.084(4) 0.029(2) 0.037(3) 0.006(2) 0.019(3) 0.002(3)
C27 0.127(6) 0.033(3) 0.045(3) 0.001(2) 0.042(4) -0.006(3)
C28 0.089(5) 0.043(3) 0.069(4) -0.002(3) 0.056(4) -0.011(3)
C29 0.049(3) 0.045(3) 0.056(3) 0.003(2) 0.029(3) -0.004(2)
C30 0.056(3) 0.026(2) 0.032(2) 0.0035(18) 0.011(2) 0.004(2)
C31 0.036(3) 0.028(2) 0.034(2) -0.0017(19) 0.0022(19) 0.008(2)

loop_
_atom_type_symbol
_atom_type_description
_atom_type_scat_dispersion_real
_atom_type_scat_dispersion_imag
_atom_type_scat_source
C C 0.0033 0.0016 'International Tables Vol C Tables 4.2.6.8 and 6.1.1.4'
H H 0.0000 0.0000 'International Tables Vol C Tables 4.2.6.8 and 6.1.1.4'
N N 0.0061 0.0033 'International Tables Vol C Tables 4.2.6.8 and 6.1.1.4'
O O 0.0106 0.0060 'International Tables Vol C Tables 4.2.6.8 and 6.1.1.4'
S S 0.1246 0.1234 'International Tables Vol C Tables 4.2.6.8 and 6.1.1.4'
Yb Yb -0.3850 5.5486 'International Tables Vol C Tables 4.2.6.8 and 6.1.1.4'

loop_
_geom_angle_atom_site_label_1
_geom_angle_atom_site_label_2
_geom_angle_atom_site_label_3
_geom_angle
_geom_angle_site_symmetry_1
_geom_angle_site_symmetry_3
O4 Yb1 O8 79.52(10) . 2_546
O4 Yb1 O1W 146.97(11) . .
O8 Yb1 O1W 72.83(10) 2_546 .
O4 Yb1 O1 74.52(9) . .
O8 Yb1 O1 146.92(9) 2_546 .
O1W Yb1 O1 137.42(10) . .
O4 Yb1 N1 84.08(11) . .
O8 Yb1 N1 74.21(11) 2_546 .
O1W Yb1 N1 104.91(12) . .
O1 Yb1 N1 82.95(10) . .
O4 Yb1 N4 78.01(11) . .
O8 Yb1 N4 78.53(11) 2_546 .
O1W Yb1 N4 79.07(12) . .
O1 Yb1 N4 114.90(11) . .
N1 Yb1 N4 149.64(12) . .
O4 Yb1 N3 112.20(11) . .
O8 Yb1 N3 137.09(11) 2_546 .
O1W Yb1 N3 78.49(11) . .
O1 Yb1 N3 73.05(10) . .
N1 Yb1 N3 145.26(12) . .
N4 Yb1 N3 65.03(12) . .
O4 Yb1 N2 136.80(10) . .
O8 Yb1 N2 116.41(11) 2_546 .
O1W Yb1 N2 73.45(11) . .
O1 Yb1 N2 72.64(10) . .
N1 Yb1 N2 64.82(12) . .
N4 Yb1 N2 142.02(11) . .
N3 Yb1 N2 83.94(11) . .
O4 Yb1 H1W2 137.7(8) . .
O8 Yb1 H1W2 58.7(7) 2_546 .
O1W Yb1 H1W2 17.3(5) . .
O1 Yb1 H1W2 146.5(10) . .
N1 Yb1 H1W2 90.5(8) . .
N4 Yb1 H1W2 86.5(10) . .
N3 Yb1 H1W2 95.8(5) . .
N2 Yb1 H1W2 74.8(10) . .
O2 S1 O3 113.2(2) . .
O2 S1 O1 112.03(18) . .
O3 S1 O1 111.81(18) . .
O2 S1 C1 106.79(19) . .
O3 S1 C1 106.04(19) . .
O1 S1 C1 106.44(18) . .
S1 O1 Yb1 135.13(16) . .
Yb1 O1W H1W1 133(3) . .
Yb1 O1W H1W2 109(3) . .
H1W1 O1W H1W2 110.8(17) . .
C2 O4 Yb1 143.6(2) . .
C7 O8 Yb1 141.6(3) . 2_556
C8 N1 C19 118.3(4) . .
C8 N1 Yb1 121.5(3) . .
C19 N1 Yb1 120.0(3) . .
C17 N2 C18 115.9(4) . .
C17 N2 Yb1 126.4(3) . .
C18 N2 Yb1 117.0(3) . .
C20 N3 C31 117.6(4) . .
C20 N3 Yb1 124.6(3) . .
C31 N3 Yb1 117.5(3) . .
C29 N4 C30 118.1(4) . .
C29 N4 Yb1 122.1(3) . .
C30 N4 Yb1 119.6(3) . .
O5 N5 O6 124.7(5) . .
O5 N5 C3 118.1(4) . .
O6 N5 C3 117.0(4) . .
C6 C1 C2 121.3(4) . .
C6 C1 S1 117.2(3) . .
C2 C1 S1 121.2(3) . .
O4 C2 C3 120.8(4) . .
O4 C2 C1 124.7(4) . .
C3 C2 C1 114.5(3) . .
C4 C3 C2 125.1(4) . .
C4 C3 N5 121.5(4) . .
C2 C3 N5 113.4(3) . .
C3 C4 C5 117.1(4) . .
C3 C4 C7 123.4(4) . .
C5 C4 C7 119.2(3) . .
C6 C5 C4 120.9(4) . .
C6 C5 H5 119.6 . .
C4 C5 H5 119.6 . .
C5 C6 C1 121.0(4) . .
C5 C6 H6 119.5 . .
C1 C6 H6 119.5 . .
O7 C7 O8 125.9(4) . .
O7 C7 C4 118.5(4) . .
O8 C7 C4 115.5(4) . .
N1 C8 C9 123.2(6) . .
N1 C8 H8 118.4 . .
C9 C8 H8 118.4 . .
C10 C9 C8 118.1(6) . .
C10 C9 H9 121.0 . .
C8 C9 H9 121.0 . .
C9 C10 C11 121.1(5) . .
C9 C10 H10 119.4 . .
C11 C10 H10 119.4 . .
C10 C11 C19 117.3(5) . .
C10 C11 C12 123.8(5) . .
C19 C11 C12 118.9(5) . .
C13 C12 C11 121.5(5) . .
C13 C12 H12 119.3 . .
C11 C12 H12 119.3 . .
C12 C13 C14 121.3(5) . .
C12 C13 H13 119.4 . .
C14 C13 H13 119.4 . .
C15 C14 C18 118.0(5) . .
C15 C14 C13 122.9(5) . .
C18 C14 C13 119.1(5) . .
C16 C15 C14 119.5(5) . .
C16 C15 H15 120.3 . .
C14 C15 H15 120.3 . .
C15 C16 C17 118.3(5) . .
C15 C16 H16 120.9 . .
C17 C16 H16 120.9 . .
N2 C17 C16 125.0(5) . .
N2 C17 H17 117.5 . .
C16 C17 H17 117.5 . .
N2 C18 C14 123.2(5) . .
N2 C18 C19 116.9(4) . .
C14 C18 C19 119.7(4) . .
N1 C19 C11 121.9(5) . .
N1 C19 C18 118.6(4) . .
C11 C19 C18 119.5(5) . .
N3 C20 C21 123.5(5) . .
N3 C20 H20 118.3 . .
C21 C20 H20 118.3 . .
C22 C21 C20 118.4(5) . .
C22 C21 H21 120.8 . .
C20 C21 H21 120.8 . .
C21 C22 C23 120.7(5) . .
C21 C22 H22 119.6 . .
C23 C22 H22 119.6 . .
C22 C23 C31 116.8(5) . .
C22 C23 C24 124.4(5) . .
C31 C23 C24 118.8(5) . .
C25 C24 C23 121.6(5) . .
C25 C24 H24 119.2 . .
C23 C24 H24 119.2 . .
C24 C25 C26 121.3(5) . .
C24 C25 H25 119.4 . .
C26 C25 H25 119.4 . .
C30 C26 C27 117.3(5) . .
C30 C26 C25 119.5(6) . .
C27 C26 C25 123.1(5) . .
C28 C27 C26 119.7(5) . .
C28 C27 H27 120.2 . .
C26 C27 H27 120.2 . .
C27 C28 C29 119.4(5) . .
C27 C28 H28 120.3 . .
C29 C28 H28 120.3 . .
N4 C29 C28 122.7(5) . .
N4 C29 H29 118.7 . .
C28 C29 H29 118.7 . .
N4 C30 C26 122.7(5) . .
N4 C30 C31 117.3(4) . .
C26 C30 C31 119.9(5) . .
N3 C31 C23 122.6(5) . .
N3 C31 C30 118.4(4) . .
C23 C31 C30 118.7(4) . .

loop_
_geom_bond_atom_site_label_1
_geom_bond_atom_site_label_2
_geom_bond_distance
_geom_bond_site_symmetry_2
Yb1 O4 2.189(3) .
Yb1 O8 2.280(3) 2_546
Yb1 O1W 2.301(3) .
Yb1 O1 2.307(3) .
Yb1 N1 2.456(3) .
Yb1 N4 2.491(4) .
Yb1 N3 2.531(3) .
Yb1 N2 2.559(4) .
Yb1 H1W2 2.69(3) .
S1 O2 1.436(3) .
S1 O3 1.441(3) .
S1 O1 1.466(3) .
S1 C1 1.758(4) .
O1W H1W1 0.85(4) .
O1W H1W2 0.85(4) .
O4 C2 1.297(4) .
O5 N5 1.215(5) .
O6 N5 1.222(5) .
O7 C7 1.235(5) .
O8 C7 1.256(4) .
O8 Yb1 2.280(3) 2_556
N1 C8 1.327(6) .
N1 C19 1.358(6) .
N2 C17 1.335(5) .
N2 C18 1.354(5) .
N3 C20 1.324(5) .
N3 C31 1.354(5) .
N4 C29 1.318(6) .
N4 C30 1.360(6) .
N5 C3 1.474(5) .
C1 C6 1.387(5) .
C1 C2 1.417(5) .
C2 C3 1.414(5) .
C3 C4 1.385(5) .
C4 C5 1.391(6) .
C4 C7 1.517(5) .
C5 C6 1.376(6) .
C5 H5 0.9300 .
C6 H6 0.9300 .
C8 C9 1.404(7) .
C8 H8 0.9300 .
C9 C10 1.354(9) .
C9 H9 0.9300 .
C10 C11 1.390(8) .
C10 H10 0.9300 .
C11 C19 1.412(6) .
C11 C12 1.424(8) .
C12 C13 1.332(8) .
C12 H12 0.9300 .
C13 C14 1.424(7) .
C13 H13 0.9300 .
C14 C15 1.396(7) .
C14 C18 1.404(6) .
C15 C16 1.359(7) .
C15 H15 0.9300 .
C16 C17 1.392(6) .
C16 H16 0.9300 .
C17 H17 0.9300 .
C18 C19 1.424(6) .
C20 C21 1.404(6) .
C20 H20 0.9300 .
C21 C22 1.352(7) .
C21 H21 0.9300 .
C22 C23 1.393(7) .
C22 H22 0.9300 .
C23 C31 1.420(6) .
C23 C24 1.424(8) .
C24 C25 1.332(8) .
C24 H24 0.9300 .
C25 C26 1.411(8) .
C25 H25 0.9300 .
C26 C30 1.400(6) .
C26 C27 1.400(8) .
C27 C28 1.356(8) .
C27 H27 0.9300 .
C28 C29 1.401(7) .
C28 H28 0.9300 .
C29 H29 0.9300 .
C30 C31 1.431(7) .

loop_
_geom_hbond_atom_site_label_D
_geom_hbond_atom_site_label_H
_geom_hbond_atom_site_label_A
_geom_hbond_distance_DH
_geom_hbond_distance_HA
_geom_hbond_distance_DA
_geom_hbond_angle_DHA
_geom_hbond_site_symmetry_A
O1W H1W1 O3 0.85(4) 1.779(11) 2.622(4) 179(5) 2_646
O1W H1W2 O7 0.85(4) 1.90(2) 2.682(4) 154(4) 2_546

loop_
_geom_torsion_atom_site_label_1
_geom_torsion_atom_site_label_2
_geom_torsion_atom_site_label_3
_geom_torsion_atom_site_label_4
_geom_torsion
_geom_torsion_site_symmetry_1
O2 S1 O1 Yb1 -65.5(3) .
O3 S1 O1 Yb1 166.3(2) .
C1 S1 O1 Yb1 50.9(3) .
O4 Yb1 O1 S1 -35.8(2) .
O8 Yb1 O1 S1 3.7(4) 2_546
O1W Yb1 O1 S1 154.3(2) .
N1 Yb1 O1 S1 49.9(2) .
N4 Yb1 O1 S1 -104.4(2) .
N3 Yb1 O1 S1 -155.5(3) .
N2 Yb1 O1 S1 115.7(3) .
O8 Yb1 O4 C2 -158.7(4) 2_546
O1W Yb1 O4 C2 167.9(4) .
O1 Yb1 O4 C2 0.5(4) .
N1 Yb1 O4 C2 -83.8(4) .
N4 Yb1 O4 C2 120.9(4) .
N3 Yb1 O4 C2 64.4(4) .
N2 Yb1 O4 C2 -41.1(5) .
O4 Yb1 N1 C8 -37.4(3) .
O8 Yb1 N1 C8 43.3(3) 2_546
O1W Yb1 N1 C8 110.2(3) .
O1 Yb1 N1 C8 -112.5(3) .
N4 Yb1 N1 C8 16.4(4) .
N3 Yb1 N1 C8 -158.6(3) .
N2 Yb1 N1 C8 173.4(4) .
O4 Yb1 N1 C19 137.1(3) .
O8 Yb1 N1 C19 -142.1(3) 2_546
O1W Yb1 N1 C19 -75.2(3) .
O1 Yb1 N1 C19 62.1(3) .
N4 Yb1 N1 C19 -169.0(3) .
N3 Yb1 N1 C19 16.0(4) .
N2 Yb1 N1 C19 -12.0(3) .
O4 Yb1 N2 C17 136.4(3) .
O8 Yb1 N2 C17 -120.2(3) 2_546
O1W Yb1 N2 C17 -59.6(3) .
O1 Yb1 N2 C17 94.2(3) .
N1 Yb1 N2 C17 -175.5(4) .
N4 Yb1 N2 C17 -14.2(4) .
N3 Yb1 N2 C17 20.1(3) .
O4 Yb1 N2 C18 -34.2(3) .
O8 Yb1 N2 C18 69.2(3) 2_546
O1W Yb1 N2 C18 129.8(3) .
O1 Yb1 N2 C18 -76.3(3) .
N1 Yb1 N2 C18 13.9(3) .
N4 Yb1 N2 C18 175.2(2) .
N3 Yb1 N2 C18 -150.4(3) .
O4 Yb1 N3 C20 -109.3(3) .
O8 Yb1 N3 C20 152.0(3) 2_546
O1W Yb1 N3 C20 103.4(4) .
O1 Yb1 N3 C20 -44.5(3) .
N1 Yb1 N3 C20 3.8(5) .
N4 Yb1 N3 C20 -173.4(4) .
N2 Yb1 N3 C20 29.1(3) .
O4 Yb1 N3 C31 76.8(3) .
O8 Yb1 N3 C31 -21.8(4) 2_546
O1W Yb1 N3 C31 -70.4(3) .
O1 Yb1 N3 C31 141.6(3) .
N1 Yb1 N3 C31 -170.0(3) .
N4 Yb1 N3 C31 12.8(3) .
N2 Yb1 N3 C31 -144.7(3) .
O4 Yb1 N4 C29 52.5(3) .
O8 Yb1 N4 C29 -29.1(3) 2_546
O1W Yb1 N4 C29 -103.6(4) .
O1 Yb1 N4 C29 118.9(3) .
N1 Yb1 N4 C29 -2.7(5) .
N3 Yb1 N4 C29 174.1(4) .
N2 Yb1 N4 C29 -147.6(3) .
O4 Yb1 N4 C30 -133.1(3) .
O8 Yb1 N4 C30 145.3(3) 2_546
O1W Yb1 N4 C30 70.8(3) .
O1 Yb1 N4 C30 -66.7(3) .
N1 Yb1 N4 C30 171.7(3) .
N3 Yb1 N4 C30 -11.5(3) .
N2 Yb1 N4 C30 26.8(4) .
O2 S1 C1 C6 -85.5(3) .
O3 S1 C1 C6 35.5(4) .
O1 S1 C1 C6 154.7(3) .
O2 S1 C1 C2 89.4(3) .
O3 S1 C1 C2 -149.6(3) .
O1 S1 C1 C2 -30.4(3) .
Yb1 O4 C2 C3 -172.7(3) .
Yb1 O4 C2 C1 8.4(6) .
C6 C1 C2 O4 -178.7(4) .
S1 C1 C2 O4 6.6(5) .
C6 C1 C2 C3 2.4(5) .
S1 C1 C2 C3 -172.3(3) .
O4 C2 C3 C4 -178.8(4) .
C1 C2 C3 C4 0.2(6) .
O4 C2 C3 N5 -0.1(5) .
C1 C2 C3 N5 178.9(3) .
O5 N5 C3 C4 98.7(5) .
O6 N5 C3 C4 -85.2(5) .
O5 N5 C3 C2 -80.0(5) .
O6 N5 C3 C2 96.1(4) .
C2 C3 C4 C5 -3.4(6) .
N5 C3 C4 C5 178.0(4) .
C2 C3 C4 C7 169.8(4) .
N5 C3 C4 C7 -8.8(6) .
C3 C4 C5 C6 4.1(6) .
C7 C4 C5 C6 -169.3(4) .
C4 C5 C6 C1 -1.7(7) .
C2 C1 C6 C5 -1.7(6) .
S1 C1 C6 C5 173.2(3) .
Yb1 O8 C7 O7 -6.9(7) 2_556
Yb1 O8 C7 C4 169.5(3) 2_556
C3 C4 C7 O7 -2.9(6) .
C5 C4 C7 O7 170.2(4) .
C3 C4 C7 O8 -179.5(4) .
C5 C4 C7 O8 -6.5(6) .
C19 N1 C8 C9 0.3(7) .
Yb1 N1 C8 C9 175.0(3) .
N1 C8 C9 C10 -2.6(8) .
C8 C9 C10 C11 1.9(9) .
C9 C10 C11 C19 0.8(8) .
C9 C10 C11 C12 179.1(5) .
C10 C11 C12 C13 -175.3(5) .
C19 C11 C12 C13 3.0(8) .
C11 C12 C13 C14 -0.1(9) .
C12 C13 C14 C15 176.4(5) .
C12 C13 C14 C18 -2.4(8) .
C18 C14 C15 C16 3.0(7) .
C13 C14 C15 C16 -175.8(5) .
C14 C15 C16 C17 -0.5(8) .
C18 N2 C17 C16 4.4(7) .
Yb1 N2 C17 C16 -166.2(4) .
C15 C16 C17 N2 -3.5(8) .
C17 N2 C18 C14 -1.5(6) .
Yb1 N2 C18 C14 170.0(3) .
C17 N2 C18 C19 173.5(4) .
Yb1 N2 C18 C19 -15.0(5) .
C15 C14 C18 N2 -2.1(7) .
C13 C14 C18 N2 176.8(4) .
C15 C14 C18 C19 -176.9(4) .
C13 C14 C18 C19 1.9(7) .
C8 N1 C19 C11 2.7(6) .
Yb1 N1 C19 C11 -172.1(3) .
C8 N1 C19 C18 -175.6(4) .
Yb1 N1 C19 C18 9.7(5) .
C10 C11 C19 N1 -3.3(7) .
C12 C11 C19 N1 178.4(4) .
C10 C11 C19 C18 175.0(4) .
C12 C11 C19 C18 -3.4(7) .
N2 C18 C19 N1 4.1(6) .
C14 C18 C19 N1 179.2(4) .
N2 C18 C19 C11 -174.2(4) .
C14 C18 C19 C11 0.9(6) .
C31 N3 C20 C21 5.3(7) .
Yb1 N3 C20 C21 -168.5(3) .
N3 C20 C21 C22 -2.8(8) .
C20 C21 C22 C23 -2.9(8) .
C21 C22 C23 C31 5.4(7) .
C21 C22 C23 C24 -173.2(5) .
C22 C23 C24 C25 176.4(5) .
C31 C23 C24 C25 -2.2(8) .
C23 C24 C25 C26 1.3(9) .
C24 C25 C26 C30 0.5(8) .
C24 C25 C26 C27 -177.3(5) .
C30 C26 C27 C28 -0.4(7) .
C25 C26 C27 C28 177.4(5) .
C26 C27 C28 C29 0.6(8) .
C30 N4 C29 C28 -1.3(7) .
Yb1 N4 C29 C28 173.2(4) .
C27 C28 C29 N4 0.3(8) .
C29 N4 C30 C26 1.5(6) .
Yb1 N4 C30 C26 -173.2(3) .
C29 N4 C30 C31 -175.9(4) .
Yb1 N4 C30 C31 9.5(5) .
C27 C26 C30 N4 -0.6(7) .
C25 C26 C30 N4 -178.5(4) .
C27 C26 C30 C31 176.7(4) .
C25 C26 C30 C31 -1.2(7) .
C20 N3 C31 C23 -2.4(6) .
Yb1 N3 C31 C23 171.9(3) .
C20 N3 C31 C30 172.1(4) .
Yb1 N3 C31 C30 -13.6(5) .
C22 C23 C31 N3 -2.9(6) .
C24 C23 C31 N3 175.8(4) .
C22 C23 C31 C30 -177.3(4) .
C24 C23 C31 C30 1.4(6) .
N4 C30 C31 N3 3.0(6) .
C26 C30 C31 N3 -174.4(4) .
N4 C30 C31 C23 177.7(4) .
C26 C30 C31 C23 0.3(6) .
